data_7212684
loop_
_publ_author_name
'Albrecht, Markus'
'M\"uller, Michael'
'Valkonen, Arto'
'Rissanen, Kari'

_publ_section_title
;
 Weak non-covalent interactions control the relative molecular orientation
 in the crystals of N-pentafluorobenzyl aniline derivatives
;
_journal_issue 11
_journal_name_full CrystEngComm
_journal_page_first 3698
_journal_paper_doi 10.1039/c003636f
_journal_volume 12
_journal_year 2010
_chemical_formula_moiety 'C13 H9 F5 N, Br'
_chemical_formula_sum 'C13 H9 Br F5 N'
_chemical_formula_weight 354.12
_chemical_name_systematic
;
?
;
_space_group_IT_number 7
_symmetry_cell_setting monoclinic
_symmetry_space_group_name_Hall 'P -2yc'
_symmetry_space_group_name_H-M 'P 1 c 1'
_atom_sites_solution_hydrogens geom
_atom_sites_solution_primary direct
_atom_sites_solution_secondary difmap
_audit_creation_method SHELXL-97
_cell_angle_alpha 90.00
_cell_angle_beta 101.708(2)
_cell_angle_gamma 90.00
_cell_formula_units_Z 2
_cell_length_a 11.5483(3)
_cell_length_b 7.7905(2)
_cell_length_c 7.7488(2)
_cell_measurement_reflns_used 1748
_cell_measurement_temperature 123.0(1)
_cell_measurement_theta_max 28.283
_cell_measurement_theta_min 0.407
_cell_volume 682.63(3)
_computing_cell_refinement 'DENZO-SMN (Otwinowski & Minor, 1997)'
_computing_data_collection 'Collect (Bruker, 2004)'
_computing_data_reduction 'DENZO-SMN (Otwinowski & Minor, 1997)'
_computing_molecular_graphics 'ORTEP-3 (Farrugia, 1997)'
_computing_publication_material 'SHELXL-97; MERCURY (Macrae, <i>et al.</i>, 2006)'
_computing_structure_refinement 'SHELXL-97 (Sheldrick, 2008)'
_computing_structure_solution 'SIR-2002 (Burla, et al., 2003)'
_diffrn_ambient_temperature 123(2)
_diffrn_detector_area_resol_mean 9
_diffrn_measured_fraction_theta_full 0.998
_diffrn_measured_fraction_theta_max 0.998
_diffrn_measurement_device_type 'Bruker Kappa APEX-II'
_diffrn_measurement_method '\f and \w scans'
_diffrn_radiation_monochromator graphite
_diffrn_radiation_source 'fine-focus sealed tube'
_diffrn_radiation_type MoK\a
_diffrn_radiation_wavelength 0.71073
_diffrn_reflns_av_R_equivalents 0.0304
_diffrn_reflns_av_sigmaI/netI 0.0423
_diffrn_reflns_limit_h_max 13
_diffrn_reflns_limit_h_min -11
_diffrn_reflns_limit_k_max 9
_diffrn_reflns_limit_k_min -9
_diffrn_reflns_limit_l_max 9
_diffrn_reflns_limit_l_min -9
_diffrn_reflns_number 7487
_diffrn_reflns_theta_full 25.01
_diffrn_reflns_theta_max 25.01
_diffrn_reflns_theta_min 2.61
_exptl_absorpt_coefficient_mu 3.056
_exptl_absorpt_correction_T_max 0.2833
_exptl_absorpt_correction_T_min 0.2152
_exptl_absorpt_correction_type multi-scan
_exptl_absorpt_process_details 'Sadabs (Sheldrick, 1996)'
_exptl_crystal_colour colourless
_exptl_crystal_density_diffrn 1.723
_exptl_crystal_density_method 'not measured'
_exptl_crystal_description prism
_exptl_crystal_F_000 348
_exptl_crystal_size_max 0.48
_exptl_crystal_size_mid 0.42
_exptl_crystal_size_min 0.41
_refine_diff_density_max 0.209
_refine_diff_density_min -0.274
_refine_diff_density_rms 0.045
_refine_ls_abs_structure_details 'Flack H D (1983), Acta Cryst. A39, 876-881'
_refine_ls_abs_structure_Flack 0.040(8)
_refine_ls_extinction_method none
_refine_ls_goodness_of_fit_ref 1.080
_refine_ls_hydrogen_treatment mixed
_refine_ls_matrix_type full
_refine_ls_number_parameters 188
_refine_ls_number_reflns 2018
_refine_ls_number_restraints 4
_refine_ls_restrained_S_all 1.079
_refine_ls_R_factor_all 0.0223
_refine_ls_R_factor_gt 0.0201
_refine_ls_shift/su_max 0.000
_refine_ls_shift/su_mean 0.000
_refine_ls_structure_factor_coef Fsqd
_refine_ls_weighting_details 'calc w=1/[\s^2^(Fo^2^)+(0.0000P)^2^+0.0548P] where P=(Fo^2^+2Fc^2^)/3'
_refine_ls_weighting_scheme calc
_refine_ls_wR_factor_gt 0.0438
_refine_ls_wR_factor_ref 0.0445
_reflns_number_gt 1921
_reflns_number_total 2018
_reflns_threshold_expression >2sigma(I)
_cod_data_source_file c003636f.txt
_cod_data_source_block mm-80-7
_cod_original_sg_symbol_H-M Pc
_cod_database_code 7212684

loop_
_symmetry_equiv_pos_as_xyz
'x, y, z'
'x, -y, z+1/2'

loop_
_atom_site_label
_atom_site_type_symbol
_atom_site_fract_x
_atom_site_fract_y
_atom_site_fract_z
_atom_site_U_iso_or_equiv
_atom_site_adp_type
_atom_site_occupancy
_atom_site_symmetry_multiplicity
_atom_site_calc_flag
_atom_site_refinement_flags
Br1 Br 0.61121(4) 0.28334(3) 0.40861(4) 0.02905(9) Uani 1 1 d .
F1 F 0.44581(14) 0.02296(19) 0.6133(2) 0.0278(4) Uani 1 1 d .
F2 F 0.21810(15) 0.0637(2) 0.4567(2) 0.0342(4) Uani 1 1 d .
F3 F 0.07960(14) 0.2877(2) 0.5923(2) 0.0324(4) Uani 1 1 d .
F4 F 0.17516(16) 0.4786(2) 0.8795(2) 0.0386(4) Uani 1 1 d .
F5 F 0.40347(15) 0.4407(2) 1.0347(2) 0.0318(4) Uani 1 1 d .
N1 N 0.64369(19) 0.3122(3) 0.8335(3) 0.0156(5) Uani 1 1 d D
H1A H 0.632(2) 0.425(2) 0.846(3) 0.019 Uiso 1 1 d D
H1B H 0.629(3) 0.294(3) 0.716(2) 0.019 Uiso 1 1 d D
C1 C 0.7680(3) 0.2732(4) 0.9111(4) 0.0174(6) Uani 1 1 d .
C2 C 0.8280(3) 0.1513(4) 0.8348(4) 0.0362(7) Uani 1 1 d .
H2 H 0.7902 0.0933 0.7306 0.043 Uiso 1 1 calc R
C3 C 0.9436(3) 0.1148(5) 0.9122(5) 0.0467(9) Uani 1 1 d .
H3 H 0.9853 0.0298 0.8614 0.056 Uiso 1 1 calc R
C4 C 0.9994(3) 0.1991(4) 1.0612(5) 0.0372(8) Uani 1 1 d .
H4 H 1.0795 0.1737 1.1123 0.045 Uiso 1 1 calc R
C5 C 0.9387(3) 0.3211(4) 1.1366(5) 0.0406(9) Uani 1 1 d .
H5 H 0.9766 0.3792 1.2405 0.049 Uiso 1 1 calc R
C6 C 0.8227(3) 0.3585(4) 1.0609(4) 0.0327(7) Uani 1 1 d .
H6 H 0.7808 0.4429 1.1122 0.039 Uiso 1 1 calc R
C7 C 0.5604(2) 0.2055(3) 0.9150(4) 0.0169(6) Uani 1 1 d .
H7A H 0.5801 0.0826 0.9061 0.020 Uiso 1 1 calc R
H7B H 0.5708 0.2347 1.0416 0.020 Uiso 1 1 calc R
C8 C 0.4338(2) 0.2346(4) 0.8264(4) 0.0158(6) Uani 1 1 d .
C9 C 0.3812(2) 0.1393(3) 0.6792(3) 0.0185(5) Uani 1 1 d .
C10 C 0.2638(2) 0.1575(3) 0.5994(4) 0.0230(6) Uani 1 1 d .
C11 C 0.1939(3) 0.2710(3) 0.6666(4) 0.0231(6) Uani 1 1 d .
C12 C 0.2428(2) 0.3664(3) 0.8134(4) 0.0232(6) Uani 1 1 d .
C13 C 0.3607(2) 0.3476(3) 0.8913(3) 0.0197(6) Uani 1 1 d .

loop_
_atom_site_aniso_label
_atom_site_aniso_U_11
_atom_site_aniso_U_22
_atom_site_aniso_U_33
_atom_site_aniso_U_23
_atom_site_aniso_U_13
_atom_site_aniso_U_12
Br1 0.05303(17) 0.01773(13) 0.01543(12) -0.00067(18) 0.00464(10) -0.0059(2)
F1 0.0271(10) 0.0258(9) 0.0308(9) -0.0106(7) 0.0066(7) 0.0025(7)
F2 0.0287(10) 0.0435(10) 0.0275(9) -0.0163(7) -0.0014(7) -0.0078(7)
F3 0.0166(9) 0.0426(10) 0.0346(10) 0.0003(7) -0.0028(7) 0.0022(7)
F4 0.0265(10) 0.0459(11) 0.0422(11) -0.0154(8) 0.0037(8) 0.0145(8)
F5 0.0293(9) 0.0373(9) 0.0258(9) -0.0163(7) -0.0016(7) 0.0048(7)
N1 0.0180(12) 0.0151(11) 0.0125(11) 0.0005(9) 0.0003(9) 0.0019(8)
C1 0.0149(15) 0.0229(15) 0.0145(16) 0.0033(11) 0.0036(12) -0.0027(11)
C2 0.0329(18) 0.0447(19) 0.0280(17) -0.0112(15) -0.0005(13) 0.0111(14)
C3 0.0310(19) 0.067(2) 0.040(2) -0.0081(17) 0.0030(15) 0.0244(17)
C4 0.0172(18) 0.049(2) 0.045(2) 0.0145(16) 0.0061(15) 0.0029(14)
C5 0.031(2) 0.043(2) 0.042(2) -0.0079(15) -0.0064(16) -0.0031(15)
C6 0.0280(18) 0.0303(17) 0.0365(18) -0.0088(14) -0.0009(14) 0.0025(13)
C7 0.0181(13) 0.0169(14) 0.0161(13) 0.0025(10) 0.0047(11) -0.0012(10)
C8 0.0180(16) 0.0186(14) 0.0114(15) 0.0040(12) 0.0040(12) 0.0008(11)
C9 0.0219(15) 0.0167(13) 0.0178(13) -0.0023(11) 0.0064(11) -0.0008(11)
C10 0.0257(16) 0.0228(14) 0.0203(14) -0.0041(12) 0.0043(11) -0.0063(12)
C11 0.0169(16) 0.0250(15) 0.0262(16) 0.0051(13) 0.0016(12) -0.0020(13)
C12 0.0210(15) 0.0246(15) 0.0247(15) -0.0020(12) 0.0060(12) 0.0046(12)
C13 0.0245(15) 0.0181(13) 0.0154(13) -0.0024(11) 0.0016(11) -0.0028(11)

loop_
_atom_type_symbol
_atom_type_description
_atom_type_scat_dispersion_real
_atom_type_scat_dispersion_imag
_atom_type_scat_source
C C 0.0033 0.0016 'International Tables Vol C Tables 4.2.6.8 and 6.1.1.4'
H H 0.0000 0.0000 'International Tables Vol C Tables 4.2.6.8 and 6.1.1.4'
N N 0.0061 0.0033 'International Tables Vol C Tables 4.2.6.8 and 6.1.1.4'
F F 0.0171 0.0103 'International Tables Vol C Tables 4.2.6.8 and 6.1.1.4'
Br Br -0.2901 2.4595 'International Tables Vol C Tables 4.2.6.8 and 6.1.1.4'

loop_
_geom_angle_atom_site_label_1
_geom_angle_atom_site_label_2
_geom_angle_atom_site_label_3
_geom_angle
C1 N1 C7 111.6(2)
C1 N1 H1A 108.5(18)
C7 N1 H1A 111.8(16)
C1 N1 H1B 110.5(19)
C7 N1 H1B 109.3(18)
H1A N1 H1B 105(2)
C6 C1 C2 120.7(3)
C6 C1 N1 119.3(3)
C2 C1 N1 120.0(3)
C3 C2 C1 118.8(3)
C3 C2 H2 120.6
C1 C2 H2 120.6
C4 C3 C2 121.1(3)
C4 C3 H3 119.4
C2 C3 H3 119.4
C3 C4 C5 119.7(3)
C3 C4 H4 120.2
C5 C4 H4 120.2
C4 C5 C6 119.9(3)
C4 C5 H5 120.1
C6 C5 H5 120.1
C1 C6 C5 119.8(3)
C1 C6 H6 120.1
C5 C6 H6 120.1
C8 C7 N1 111.8(2)
C8 C7 H7A 109.3
N1 C7 H7A 109.3
C8 C7 H7B 109.3
N1 C7 H7B 109.3
H7A C7 H7B 107.9
C13 C8 C9 116.1(3)
C13 C8 C7 122.6(3)
C9 C8 C7 121.1(2)
F1 C9 C10 118.2(2)
F1 C9 C8 119.3(2)
C10 C9 C8 122.6(2)
F2 C10 C11 120.2(2)
F2 C10 C9 120.0(2)
C11 C10 C9 119.8(2)
F3 C11 C10 120.4(3)
F3 C11 C12 120.4(2)
C10 C11 C12 119.2(3)
F4 C12 C11 119.5(2)
F4 C12 C13 120.1(2)
C11 C12 C13 120.4(2)
F5 C13 C12 118.2(2)
F5 C13 C8 119.9(2)
C12 C13 C8 121.9(2)

loop_
_geom_bond_atom_site_label_1
_geom_bond_atom_site_label_2
_geom_bond_distance
F1 C9 1.339(3)
F2 C10 1.341(3)
F3 C11 1.335(4)
F4 C12 1.341(3)
F5 C13 1.334(3)
N1 C1 1.471(4)
N1 C7 1.504(3)
N1 H1A 0.900(17)
N1 H1B 0.905(18)
C1 C6 1.375(4)
C1 C2 1.378(4)
C2 C3 1.378(4)
C2 H2 0.9500
C3 C4 1.370(5)
C3 H3 0.9500
C4 C5 1.379(5)
C4 H4 0.9500
C5 C6 1.380(4)
C5 H5 0.9500
C6 H6 0.9500
C7 C8 1.501(4)
C7 H7A 0.9900
C7 H7B 0.9900
C8 C13 1.384(4)
C8 C9 1.392(4)
C9 C10 1.379(4)
C10 C11 1.369(4)
C11 C12 1.380(4)
C12 C13 1.380(4)

loop_
_geom_hbond_atom_site_label_D
_geom_hbond_atom_site_label_H
_geom_hbond_atom_site_label_A
_geom_hbond_distance_DH
_geom_hbond_distance_HA
_geom_hbond_distance_DA
_geom_hbond_angle_DHA
_geom_hbond_site_symmetry_A
N1 H1A Br1 0.900(17) 2.343(18) 3.240(2) 174(2) 2_565
N1 H1B Br1 0.905(18) 2.348(19) 3.245(2) 171(2) .

loop_
_geom_torsion_atom_site_label_1
_geom_torsion_atom_site_label_2
_geom_torsion_atom_site_label_3
_geom_torsion_atom_site_label_4
_geom_torsion
C7 N1 C1 C6 -86.9(3)
C7 N1 C1 C2 92.5(3)
C6 C1 C2 C3 0.7(5)
N1 C1 C2 C3 -178.7(3)
C1 C2 C3 C4 -0.8(6)
C2 C3 C4 C5 0.8(6)
C3 C4 C5 C6 -0.6(5)
C2 C1 C6 C5 -0.4(5)
N1 C1 C6 C5 178.9(3)
C4 C5 C6 C1 0.4(5)
C1 N1 C7 C8 -175.4(2)
N1 C7 C8 C13 -96.6(3)
N1 C7 C8 C9 87.7(3)
C13 C8 C9 F1 -177.6(2)
C7 C8 C9 F1 -1.7(4)
C13 C8 C9 C10 1.1(4)
C7 C8 C9 C10 177.1(2)
F1 C9 C10 F2 -2.0(4)
C8 C9 C10 F2 179.3(2)
F1 C9 C10 C11 177.8(2)
C8 C9 C10 C11 -1.0(4)
F2 C10 C11 F3 0.8(4)
C9 C10 C11 F3 -178.9(2)
F2 C10 C11 C12 -179.9(3)
C9 C10 C11 C12 0.4(4)
F3 C11 C12 F4 -1.1(4)
C10 C11 C12 F4 179.6(3)
F3 C11 C12 C13 179.3(2)
C10 C11 C12 C13 0.0(4)
F4 C12 C13 F5 1.4(4)
C11 C12 C13 F5 -178.9(2)
F4 C12 C13 C8 -179.4(3)
C11 C12 C13 C8 0.2(4)
C9 C8 C13 F5 178.4(2)
C7 C8 C13 F5 2.5(4)
C9 C8 C13 C12 -0.8(4)
C7 C8 C13 C12 -176.6(2)
